data_2000073
loop_
_publ_author_name
'Einhorn, Cathy'
'Durif, Andr\'e'
'Averbuch, Marie-Th\'er\`ese'
'Einhorn, Jacques'

_publ_section_title
;
 Solid-State Isomerization of Atropodiastereomers: Effective Diastereoselection
 through Polymorphic Transformations
;
_journal_issue 10
_journal_name_full
;
 Angewandte Chemie, International Edition in English
;
_journal_page_first 1926
_journal_page_last 1929
_journal_paper_doi 10.1002/1521-3773(20010518)40:10<1926::AID-ANIE1926>3.0.CO;2-3
_journal_volume 40
_journal_year 2001
_chemical_formula_sum 'C26 H19 N O4'
_chemical_melting_point 523.15
_space_group_IT_number 2
_symmetry_cell_setting triclinic
_symmetry_Int_Tables_number 2
_symmetry_space_group_name_Hall '-P 1'
_symmetry_space_group_name_H-M 'P -1'
_cell_angle_alpha 100.37(2)
_cell_angle_beta 111.79(2)
_cell_angle_gamma 111.04(2)
_cell_formula_units_Z 2
_cell_length_a 9.136(4)
_cell_length_b 11.029(5)
_cell_length_c 12.238(5)
_cell_volume 996.406
_exptl_crystal_colour colorless
_exptl_crystal_density_diffrn 1.364
_refine_ls_R_factor_gt 0.0432
_refine_ls_wR_factor_gt 0.0432
_cod_original_formula_sum 'C26 H19 N1 O4'
_cod_database_code 2000073

loop_
_symmetry_equiv_pos_site_id
_symmetry_equiv_pos_as_xyz
1 x,y,z
2 -x,-y,-z

loop_
_atom_site_label
_atom_site_type_symbol
_atom_site_fract_x
_atom_site_fract_y
_atom_site_fract_z
O1 O 0.3925(1) 0.56430(7) 0.88613(8)
O2 O 0.1154(1) 0.10926(8) 0.84052(8)
O3 O 0.89638(9) 0.62396(7) 0.93528(7)
O4 O 0.5185(1) -0.02687(7) 0.85840(7)
N1 N 0.2266(1) 0.34170(9) 0.86938(9)
C1 C 0.3528(1) 0.4415(1) 0.8529(1)
C2 C 0.4256(1) 0.36625(9) 0.79305(9)
C3 C 0.5547(1) 0.41627(9) 0.75833(8)
C4 C 0.6107(1) 0.32065(9) 0.71479(8)
C5 C 0.7491(1) 0.3647(1) 0.6819(1)
C6 C 0.8062(1) 0.2759(1) 0.6424(1)
C7 C 0.7264(1) 0.1370(1) 0.6323(1)
C8 C 0.5903(1) 0.0889(1) 0.6598(1)
C9 C 0.5275(1) 0.17785(9) 0.70262(8)
C10 C 0.3839(1) 0.12758(9) 0.73227(8)
C11 C 0.3411(1) 0.22430(9) 0.77987(9)
C12 C 0.2130(1) 0.2096(1) 0.8306(1)
C13 C 0.6281(1) 0.56041(9) 0.75698(9)
C14 C 0.5259(1) 0.5927(1) 0.6626(1)
C15 C 0.5942(2) 0.7220(1) 0.6524(1)
C16 C 0.7655(1) 0.8203(1) 0.7379(1)
C17 C 0.8699(1) 0.7918(1) 0.8339(1)
C18 C 0.8024(1) 0.6621(1) 0.84355(9)
C19 C 1.0857(2) 0.7045(2) 1.0006(1)
C20 C 0.2774(1) -0.02426(9) 0.70238(9)
C21 C 0.1019(2) -0.0937(1) 0.6082(1)
C22 C -0.0022(2) -0.2357(1) 0.5723(1)
C23 C 0.0707(2) -0.3093(1) 0.6322(1)
C24 C 0.2431(2) -0.2436(1) 0.7278(1)
C25 C 0.3476(1) -0.10085(9) 0.76411(9)
C26 C 0.5876(2) -0.0968(1) 0.9357(1)
H1 H 0.174(1) 0.365(1) 0.916(1)
H2 H 0.806(1) 0.458(1) 0.685(1)
H3 H 0.904(2) 0.308(1) 0.621(1)
H4 H 0.769(2) 0.073(1) 0.602(1)
H5 H 0.534(1) -0.011(1) 0.647(1)
H6 H 0.406(1) 0.521(1) 0.601(1)
H7 H 0.520(2) 0.744(1) 0.585(1)
H8 H 0.819(2) 0.915(1) 0.738(1)
H9 H 0.990(2) 0.860(1) 0.895(1)
H10 H 1.120(2) 0.795(2) 1.059(1)
H11 H 1.131(2) 0.716(2) 0.942(1)
H12 H 1.127(2) 0.654(2) 1.050(1)
H13 H 0.054(2) -0.037(1) 0.569(1)
H14 H -0.125(2) -0.281(1) 0.504(1)
H15 H -0.003(2) -0.410(1) 0.607(1)
H16 H 0.291(2) -0.296(1) 0.772(1)
H17 H 0.504(2) -0.137(1) 0.972(1)
H18 H 0.585(2) -0.180(1) 0.880(1)
H19 H 0.705(2) -0.025(1) 1.002(1)

loop_
_atom_type_symbol
_atom_type_radius_bond
C 0.68
H 0.23
N 0.68
O 0.68
